data_7158886
loop_
_publ_author_name
'Ellaby, Rebecca J.'
'White, Lisa J.'
'Boles, Jessica E.'
'Ozturk, Sena'
'Hiscock, Jennifer R.'

_publ_section_title
;
 Supramolecular self-associating amphiphiles as aqueous pollutant
 scavengers
;
_journal_name_full 'Organic &amp; Biomolecular Chemistry'
_journal_paper_doi 10.1039/D2OB01365G
_journal_year 2022
_chemical_formula_moiety 'C7 H8 N3 O4 S, C16 H36 N, H2 O'
_chemical_formula_sum 'C23 H46 N4 O5 S'
_chemical_formula_weight 490.70
_space_group_crystal_system monoclinic
_space_group_IT_number 14
_space_group_name_Hall '-P 2yn'
_space_group_name_H-M_alt 'P 1 21/n 1'
_atom_sites_solution_hydrogens mixed
_audit_creation_date 2021-09-06
_audit_creation_method
;
Olex2 1.2
(compiled 2018.05.29 svn.r3508 for OlexSys, GUI svn.r5506)
;
_audit_update_record
;
2021-09-06 deposited with the CCDC.	2022-09-12 downloaded from the CCDC.
;
_cell_angle_alpha 90
_cell_angle_beta 98.1706(15)
_cell_angle_gamma 90
_cell_formula_units_Z 16
_cell_length_a 19.4107(3)
_cell_length_b 14.5657(2)
_cell_length_c 38.5152(6)
_cell_measurement_reflns_used 14479
_cell_measurement_temperature 99.99(10)
_cell_measurement_theta_max 70.9200
_cell_measurement_theta_min 3.7810
_cell_volume 10778.9(3)
_computing_cell_refinement 'CrysAlisPro 1.171.40.53 (Rigaku OD, 2019)'
_computing_data_collection 'CrysAlisPro 1.171.40.53 (Rigaku OD, 2019)'
_computing_data_reduction 'CrysAlisPro 1.171.40.53 (Rigaku OD, 2019)'
_computing_molecular_graphics 'Olex2 (Dolomanov et al., 2009)'
_computing_publication_material 'Olex2 (Dolomanov et al., 2009)'
_computing_structure_refinement 'ShelXL (Sheldrick, 2015)'
_diffrn_ambient_environment N~2~
_diffrn_ambient_temperature 99.99(10)
_diffrn_detector 'CCD plate'
_diffrn_detector_area_resol_mean 10.5775
_diffrn_detector_type AtlasS2
_diffrn_measured_fraction_theta_full 0.976
_diffrn_measured_fraction_theta_max 1.000
_diffrn_measurement_details
;
List of Runs (angles in degrees, time in seconds):

  # Type    Start    End  Width  t~exp~   \w     \q     \k     \f   Frames
#--------------------------------------------------------------------------
  1  \w    -66.00  32.00   1.00    7.50    --  -41.91  38.00-180.00   98
  2  \w    -30.00  -5.00   1.00    7.50    --  -41.91 125.00  90.00   25
  3  \w    -87.00 -54.00   1.00    7.50    --  -41.91 125.00  90.00   33
  4  \w   -109.00 -16.00   1.00    7.50    --  -41.91 -57.00-120.00   93
  5  \w    -65.00  31.00   1.00    7.50    --  -41.91  57.00  30.00   96
  6  \w     82.00 115.00   1.00   20.00    --  103.41-125.00 -30.00   33
  7  \w     36.00  87.00   1.00   20.00    --  103.41 -94.00  60.00   51
  8  \w    102.00 131.00   1.00   20.00    --  103.41 -77.00 120.00   29
  9  \w     74.00 174.00   1.00   20.00    --  103.41  61.00 120.00  100
 10  \w     85.00 178.00   1.00   20.00    --  103.41  77.00-150.00   93
 11  \w     78.00 176.00   1.00   20.00    --  103.41  45.00-180.00   98
 12  \w     33.00  69.00   1.00   20.00    --  103.41 -45.00-150.00   36
 13  \w     89.00 116.00   1.00   20.00    --  103.41 -45.00-150.00   27
 14  \w     32.00 131.00   1.00   20.00    --  103.41 -61.00-120.00   99
 15  \w     31.00 116.00   1.00   20.00    --  103.41-125.00-120.00   85
 16  \w     37.00 116.00   1.00   20.00    --  103.41-125.00  60.00   79
 17  \w    113.00 178.00   1.00   20.00    --  103.41  30.00  90.00   65
 18  \w     73.00 117.00   1.00   20.00    --  103.41-125.00 120.00   44
 19  \w     28.00  88.00   1.00   20.00    --  103.41 -77.00 120.00   60
;
_diffrn_measurement_device 'four-circle diffractometer'
_diffrn_measurement_device_type 'SuperNova, Dual, Cu at home/near, AtlasS2'
_diffrn_measurement_method '\w scans'
_diffrn_orient_matrix_type 'CrysAlisPro convention (1999,Acta A55,543-557)'
_diffrn_orient_matrix_UB_11 0.0418336000
_diffrn_orient_matrix_UB_12 -0.0279150000
_diffrn_orient_matrix_UB_13 0.0354596000
_diffrn_orient_matrix_UB_21 -0.0047736000
_diffrn_orient_matrix_UB_22 0.0991350000
_diffrn_orient_matrix_UB_23 0.0133804000
_diffrn_orient_matrix_UB_31 -0.0682298000
_diffrn_orient_matrix_UB_32 -0.0239764000
_diffrn_orient_matrix_UB_33 0.0140498000
_diffrn_radiation_monochromator mirror
_diffrn_radiation_probe x-ray
_diffrn_radiation_type CuK\a
_diffrn_radiation_wavelength 1.54184
_diffrn_reflns_av_R_equivalents 0.0478
_diffrn_reflns_av_unetI/netI 0.0372
_diffrn_reflns_Laue_measured_fraction_full 0.976
_diffrn_reflns_Laue_measured_fraction_max 1.000
_diffrn_reflns_limit_h_max 21
_diffrn_reflns_limit_h_min -23
_diffrn_reflns_limit_k_max 15
_diffrn_reflns_limit_k_min -17
_diffrn_reflns_limit_l_max 45
_diffrn_reflns_limit_l_min -40
_diffrn_reflns_number 76889
_diffrn_reflns_point_group_measured_fraction_full 0.976
_diffrn_reflns_point_group_measured_fraction_max 1.000
_diffrn_reflns_theta_full 67.684
_diffrn_reflns_theta_max 66.601
_diffrn_reflns_theta_min 3.808
_diffrn_source 'micro-focus sealed X-ray tube'
_diffrn_source_type 'SuperNova (Cu) X-ray Source'
_exptl_absorpt_coefficient_mu 1.377
_exptl_absorpt_correction_T_max 1.000
_exptl_absorpt_correction_T_min 0.540
_exptl_absorpt_correction_type gaussian
_exptl_absorpt_process_details
;
CrysAlisPro 1.171.40.53 (Rigaku Oxford Diffraction, 2019)
Numerical absorption correction based on gaussian integration over
			a multifaceted crystal model
Empirical absorption correction using spherical harmonics,
 implemented in SCALE3 ABSPACK scaling algorithm.
;
_exptl_crystal_colour 'clear light colourless'
_exptl_crystal_colour_lustre clear
_exptl_crystal_colour_modifier light
_exptl_crystal_colour_primary colourless
_exptl_crystal_density_diffrn 1.210
_exptl_crystal_description block
_exptl_crystal_F_000 4288
_exptl_crystal_size_max 0.211
_exptl_crystal_size_mid 0.16
_exptl_crystal_size_min 0.125
_refine_diff_density_max 0.972
_refine_diff_density_min -0.779
_refine_diff_density_rms 0.074
_refine_ls_extinction_method none
_refine_ls_goodness_of_fit_ref 1.022
_refine_ls_hydrogen_treatment constr
_refine_ls_matrix_type full
_refine_ls_number_parameters 1237
_refine_ls_number_reflns 19035
_refine_ls_number_restraints 136
_refine_ls_restrained_S_all 1.020
_refine_ls_R_factor_all 0.1384
_refine_ls_R_factor_gt 0.1000
_refine_ls_shift/su_max 0.000
_refine_ls_shift/su_mean 0.000
_refine_ls_structure_factor_coef Fsqd
_refine_ls_weighting_details 'w=1/[\s^2^(Fo^2^)+(0.0900P)^2^+39.2289P] where P=(Fo^2^+2Fc^2^)/3'
_refine_ls_weighting_scheme calc
_refine_ls_wR_factor_gt 0.2395
_refine_ls_wR_factor_ref 0.2723
_reflns_Friedel_coverage 0.000
_reflns_number_gt 12879
_reflns_number_total 19035
_reflns_threshold_expression 'I > 2\s(I)'
_cod_data_source_file d2ob01365g2.cif
_cod_data_source_block 2021jrh0012b_res
_cod_database_code 7158886
_shelxl_version_number 2013-4
_chemical_oxdiff_formula C20H20N2O2S2
_chemical_oxdiff_usercomment '100 K becca pyridine SSA'
_shelx_space_group_comment
;
The symmetry employed for this shelxl refinement is uniquely defined
by the following loop, which should always be used as a source of
symmetry information in preference to the above space-group names.
They are only intended as comments.
;
_shelx_estimated_absorpt_t_max 0.847
_shelx_estimated_absorpt_t_min 0.760
_reflns_odcompleteness_completeness 99.92
_reflns_odcompleteness_iscentric 1
_reflns_odcompleteness_theta 66.97
_olex2_refinement_description
;
1. Fixed Uiso
 At 1.2 times of:
  All C(H) groups, All C(H,H) groups, All C(H,H,H,H) groups, All N(H) groups
 At 1.5 times of:
  All C(H,H,H) groups, All O(H,H) groups
2. Restrained distances
 C73-C74 \\sim C62-C61 \\sim C70-C69 \\sim C66-C65 \\sim C29-C30 \\sim C34-C33
\\sim C42-C41 \\sim C38-C37
 \\sim C78-C77 \\sim C90-C89 \\sim C86-C85 \\sim C82-C81 \\sim C46A-C45A \\sim
C46-C45 \\sim C58-C57 \\sim C54-
 C53 \\sim C50-C49
 with sigma of 0.002
3. Others
 Sof(C46A)=Sof(H46C)=Sof(H46D)=Sof(C45A)=Sof(H45D)=Sof(H45E)=Sof(H45F)=
 Sof(H47C)=Sof(H47D)=1-FVAR(1)
 Sof(C45)=Sof(H45A)=Sof(H45B)=Sof(H45C)=Sof(C46)=Sof(H46A)=Sof(H46B)=Sof(H47A)=
 Sof(H47B)=FVAR(1)
4.a Free rotating group:
 O19(H19A,H19B), O17(H17A,H17B), O20(H20A,H20B), O18(H18A,H18B)
4.b Secondary CH2 refined with riding coordinates:
 C22(H22A,H22B), C80(H80A,H80B), C79(H79A,H79B), C44(H44A,H44B), C1(H1A,H1B),
 C92(H92A,H92B), C84(H84A,H84B), C91(H91A,H91B), C88(H88A,H88B), C78(H78A,H78B),
  C60(H60A,H60B), C40(H40A,H40B), C76(H76A,H76B), C43(H43A,H43B), C39(H39A,
 H39B), C52(H52A,H52B), C59(H59A,H59B), C90(H90A,H90B), C64(H64A,H64B),
 C72(H72A,H72B), C51(H51A,H51B), C38(H38A,H38B), C36(H36A,H36B), C15(H15A,H15B),
  C58(H58A,H58B), C87(H87A,H87B), C42(H42A,H42B), C71(H71A,H71B), C86(H86A,
 H86B), C32(H32A,H32B), C75(H75A,H75B), C83(H83A,H83B), C34(H34A,H34B),
 C63(H63A,H63B), C70(H70A,H70B), C56(H56A,H56B), C68(H68A,H68B), C67(H67A,H67B),
  C35(H35A,H35B), C8(H8A,H8B), C74(H74A,H74B), C50(H50A,H50B), C82(H82A,H82B),
 C66(H66A,H66B), C31(H31A,H31B), C54(H54A,H54B), C55(H55A,H55B), C62(H62A,H62B),
  C46(H46A,H46B), C30(H30A,H30B), C46A(H46C,H46D), C48(H48A,H48B), C47(H47A,
 H47B), C47(H47C,H47D)
4.c Aromatic/amide H refined with riding coordinates:
 N10(H10), N1(H1), N11(H11), N2(H2), N7(H7A), N8(H8), N5(H5A), N4(H4A),
 C18(H18), C6(H6), C13(H13), C19(H19), C20(H20), C7(H7), C14(H14), C25(H25),
 C21(H21), C27(H27), C4(H4), C11(H11A), C12(H12), C26(H26), C5(H5), C28(H28)
4.d Idealised Me refined as rotating group:
 C77(H77A,H77B,H77C), C37(H37A,H37B,H37C), C89(H89A,H89B,H89C), C33(H33A,H33B,
 H33C), C53(H53A,H53B,H53C), C65(H65A,H65B,H65C), C41(H41A,H41B,H41C), C85(H85A,
 H85B,H85C), C69(H69A,H69B,H69C), C57(H57A,H57B,H57C), C49(H49A,H49B,H49C),
 C81(H81A,H81B,H81C), C45(H45A,H45B,H45C), C61(H61A,H61B,H61C), C45A(H45D,H45E,
 H45F), C73(H73A,H73B,H73C), C29(H29A,H29B,H29C)
;
_olex2_submission_special_instructions 'No special instructions were received'
_oxdiff_exptl_absorpt_empirical_details
;
Empirical correction (ABSPACK) includes:
- Absorption correction using spherical harmonics
- Frame scaling
;
_oxdiff_exptl_absorpt_empirical_full_max 1.369
_oxdiff_exptl_absorpt_empirical_full_min 0.779

loop_
_space_group_symop_operation_xyz
'x, y, z'
'-x+1/2, y+1/2, -z+1/2'
'-x, -y, -z'
'x-1/2, -y-1/2, z-1/2'

loop_
_atom_site_label
_atom_site_type_symbol
_atom_site_fract_x
_atom_site_fract_y
_atom_site_fract_z
_atom_site_U_iso_or_equiv
_atom_site_adp_type
_atom_site_occupancy
_atom_site_site_symmetry_order
_atom_site_calc_flag
_atom_site_refinement_flags_posn
_atom_site_refinement_flags_adp
_atom_site_refinement_flags_occupancy
_atom_site_disorder_assembly
_atom_site_disorder_group
S4 S 0.29464(6) 0.59670(7) 0.30500(3) 0.0335(2) Uani 1 1 d . . . . .
S1 S 0.80587(7) 0.10329(8) 0.30268(3) 0.0442(3) Uani 1 1 d . . . . .
S3 S 0.60468(8) 0.43038(9) 0.55953(3) 0.0531(3) Uani 1 1 d . . . . .
S2 S 0.88840(12) 0.07795(10) 0.43973(4) 0.0808(6) Uani 1 1 d . . . . .
O14 O 0.27763(16) 0.5576(2) 0.27029(8) 0.0409(7) Uani 1 1 d . . . . .
O13 O 0.27308(16) 0.5396(2) 0.33291(8) 0.0389(7) Uani 1 1 d . . . . .
O15 O 0.27267(17) 0.6918(2) 0.30773(8) 0.0415(7) Uani 1 1 d . . . . .
O16 O 0.43885(17) 0.7759(2) 0.32245(9) 0.0456(8) Uani 1 1 d . . . . .
O9 O 0.58656(17) 0.4766(2) 0.59097(8) 0.0456(8) Uani 1 1 d . . . . .
O2 O 0.78093(18) 0.0467(2) 0.32996(9) 0.0465(8) Uani 1 1 d . . . . .
O3 O 0.78362(19) 0.1984(2) 0.30487(9) 0.0499(9) Uani 1 1 d . . . . .
O4 O 0.94589(18) 0.2832(2) 0.32435(9) 0.0494(9) Uani 1 1 d . . . . .
N10 N 0.41456(19) 0.6388(2) 0.34638(10) 0.0361(8) Uani 1 1 d . . . . .
H10 H 0.4184 0.6062 0.3652 0.043 Uiso 1 1 calc R . . . .
O5 O 0.9122(2) 0.0322(2) 0.40956(10) 0.0594(10) Uani 1 1 d . . . . .
N1 N 0.92085(19) 0.1448(2) 0.34694(10) 0.0379(8) Uani 1 1 d . . . . .
H1 H 0.9233 0.1119 0.3656 0.045 Uiso 1 1 calc R . . . .
N16 N 0.16068(18) 0.3005(2) 0.29732(9) 0.0339(8) Uani 1 1 d . . . . .
N11 N 0.4494(2) 0.7596(3) 0.38241(11) 0.0426(9) Uani 1 1 d . . . . .
H11 H 0.4502 0.7188 0.3986 0.051 Uiso 1 1 calc R . . . .
O11 O 0.5735(2) 0.3397(3) 0.55585(10) 0.0682(12) Uani 1 1 d . . . . .
O1 O 0.7924(2) 0.0645(2) 0.26787(9) 0.0661(12) Uani 1 1 d . . . . .
N13 N 0.6616(2) -0.1907(3) 0.29676(10) 0.0410(9) Uani 1 1 d . . . . .
O12 O 0.7240(3) 0.2264(3) 0.56733(11) 0.0724(12) Uani 1 1 d . . . . .
N2 N 0.9487(2) 0.2658(3) 0.38381(11) 0.0445(10) Uani 1 1 d . . . . .
H2 H 0.9474 0.2248 0.3998 0.053 Uiso 1 1 calc R . . . .
N7 N 0.7171(2) 0.3569(3) 0.59883(11) 0.0481(10) Uani 1 1 d . . . . .
H7A H 0.7255 0.3819 0.6192 0.058 Uiso 1 1 calc R . . . .
O10 O 0.5931(3) 0.4865(3) 0.52836(10) 0.0713(12) Uani 1 1 d . . . . .
N8 N 0.7281(2) 0.2179(3) 0.62700(11) 0.0450(10) Uani 1 1 d . . . . .
H8 H 0.7339 0.2510 0.6457 0.054 Uiso 1 1 calc R . . . .
O19 O 0.3394(2) 0.3887(3) 0.37207(12) 0.0688(12) Uani 1 1 d . . . . .
H19A H 0.3669 0.4186 0.3872 0.103 Uiso 1 1 d G . . . .
H19B H 0.3224 0.4289 0.3573 0.103 Uiso 1 1 d G . . . .
O17 O 0.8504(3) -0.1006(3) 0.36772(12) 0.0774(14) Uani 1 1 d . . . . .
H17A H 0.8741 -0.0705 0.3842 0.116 Uiso 1 1 d G . . . .
H17B H 0.8301 -0.0635 0.3525 0.116 Uiso 1 1 d G . . . .
N14 N 0.5576(2) 0.2938(3) 0.44325(12) 0.0508(11) Uani 1 1 d . . . . .
N15 N 0.9385(2) 0.1972(3) 0.55758(11) 0.0468(10) Uani 1 1 d . . . . .
O7 O 0.9189(3) 0.1688(3) 0.44477(11) 0.0966(19) Uani 1 1 d . . . . .
C22 C 0.3877(2) 0.5981(3) 0.31326(11) 0.0345(9) Uani 1 1 d . . . . .
H22A H 0.4048 0.5356 0.3127 0.041 Uiso 1 1 calc R . . . .
H22B H 0.4052 0.6319 0.2947 0.041 Uiso 1 1 calc R . . . .
N5 N 0.7710(2) 0.2885(3) 0.36821(13) 0.0551(12) Uani 1 1 d . . . . .
H5A H 0.7707 0.2548 0.3499 0.066 Uiso 1 1 calc R . . . .
N9 N 0.7147(2) -0.0650(3) 0.64690(14) 0.0558(12) Uani 1 1 d . . . . .
N6 N 0.7727(2) 0.5728(3) 0.34779(15) 0.0614(13) Uani 1 1 d . . . . .
O20 O 0.3870(2) 0.2119(3) 0.35783(15) 0.0766(13) Uani 1 1 d . . . . .
H20A H 0.3676 0.2616 0.3628 0.115 Uiso 1 1 d G . . . .
H20B H 0.3552 0.1716 0.3573 0.115 Uiso 1 1 d G . . . .
N4 N 0.7819(3) 0.1504(3) 0.39688(13) 0.0620(13) Uani 1 1 d . . . . .
H4A H 0.7786 0.1254 0.3765 0.074 Uiso 1 1 calc R . . . .
O18 O 0.8808(2) 0.7147(3) 0.35585(16) 0.0790(13) Uani 1 1 d . . . . .
H18A H 0.8700 0.7699 0.3598 0.119 Uiso 1 1 d G . . . .
H18B H 0.8419 0.6876 0.3506 0.119 Uiso 1 1 d G . . . .
N3 N 0.9850(3) 0.5340(3) 0.42336(14) 0.0618(13) Uani 1 1 d . . . . .
C23 C 0.4340(2) 0.7287(3) 0.34833(12) 0.0378(10) Uani 1 1 d . . . . .
C80 C 0.2371(2) 0.3255(3) 0.29910(12) 0.0381(10) Uani 1 1 d . . . . .
H80A H 0.2425 0.3896 0.3057 0.046 Uiso 1 1 calc R . . . .
H80B H 0.2634 0.2897 0.3177 0.046 Uiso 1 1 calc R . . . .
C24 C 0.4640(2) 0.8497(3) 0.39365(15) 0.0461(12) Uani 1 1 d . . . . .
C2 C 0.9384(2) 0.2354(3) 0.34976(13) 0.0391(10) Uani 1 1 d . . . . .
C18 C 0.7305(2) 0.0910(3) 0.66646(14) 0.0451(11) Uani 1 1 d . . . . .
H18 H 0.7377 0.1318 0.6852 0.054 Uiso 1 1 calc R . . . .
O8 O 0.7659(4) 0.2810(3) 0.42677(14) 0.110(2) Uani 1 1 d . . . . .
C3 C 0.9610(2) 0.3561(3) 0.39530(14) 0.0451(12) Uani 1 1 d . . . . .
C17 C 0.7250(2) 0.1238(3) 0.63199(13) 0.0419(11) Uani 1 1 d . . . . .
C79 C 0.2692(2) 0.3113(4) 0.26615(13) 0.0430(11) Uani 1 1 d . . . . .
H79A H 0.2482 0.3533 0.2481 0.052 Uiso 1 1 calc R . . . .
H79B H 0.2600 0.2491 0.2577 0.052 Uiso 1 1 calc R . . . .
C44 C 0.7190(2) -0.2234(3) 0.27701(14) 0.0436(11) Uani 1 1 d . . . . .
H44A H 0.7319 -0.2852 0.2848 0.052 Uiso 1 1 calc R . . . .
H44B H 0.7006 -0.2268 0.2523 0.052 Uiso 1 1 calc R . . . .
N12 N 0.4913(3) 1.0250(4) 0.42238(18) 0.0754(16) Uani 1 1 d . . . . .
C1 C 0.8986(3) 0.1038(3) 0.31369(12) 0.0452(12) Uani 1 1 d . . . . .
H1A H 0.9156 0.0411 0.3139 0.054 Uiso 1 1 calc R . . . .
H1B H 0.9188 0.1371 0.2958 0.054 Uiso 1 1 calc R . . . .
C92 C 0.1170(2) 0.3408(3) 0.26525(13) 0.0400(10) Uani 1 1 d . . . . .
H92A H 0.1318 0.3136 0.2445 0.048 Uiso 1 1 calc R . . . .
H92B H 0.0689 0.3234 0.2656 0.048 Uiso 1 1 calc R . . . .
C84 C 0.1346(3) 0.3380(4) 0.32995(13) 0.0490(12) Uani 1 1 d . . . . .
H84A H 0.1408 0.4041 0.3303 0.059 Uiso 1 1 calc R . . . .
H84B H 0.0850 0.3260 0.3279 0.059 Uiso 1 1 calc R . . . .
C6 C 0.9533(2) 0.4329(3) 0.37393(15) 0.0480(12) Uani 1 1 d . . . . .
H6 H 0.9404 0.4271 0.3498 0.058 Uiso 1 1 calc R . . . .
C91 C 0.1208(3) 0.4441(3) 0.26218(14) 0.0464(12) Uani 1 1 d . . . . .
H91A H 0.1691 0.4632 0.2653 0.056 Uiso 1 1 calc R . . . .
H91B H 0.0986 0.4722 0.2806 0.056 Uiso 1 1 calc R . . . .
C13 C 0.7629(3) 0.4164(4) 0.32835(16) 0.0515(13) Uani 1 1 d . . . . .
H13 H 0.7572 0.3756 0.3096 0.062 Uiso 1 1 calc R . . . .
C88 C 0.1548(2) 0.1959(3) 0.29592(13) 0.0426(11) Uani 1 1 d . . . . .
H88A H 0.1767 0.1741 0.2763 0.051 Uiso 1 1 calc R . . . .
H88B H 0.1810 0.1710 0.3172 0.051 Uiso 1 1 calc R . . . .
C16 C 0.7229(3) 0.2647(4) 0.59559(14) 0.0514(13) Uani 1 1 d . . . . .
C19 C 0.7252(3) -0.0015(4) 0.67248(15) 0.0508(13) Uani 1 1 d . . . . .
H19 H 0.7292 -0.0215 0.6956 0.061 Uiso 1 1 calc R . . . .
C20 C 0.7146(3) 0.0584(3) 0.60508(15) 0.0479(12) Uani 1 1 d . . . . .
H20 H 0.7114 0.0759 0.5817 0.057 Uiso 1 1 calc R . . . .
C78 C 0.3471(3) 0.3275(4) 0.27296(12) 0.0498(12) Uani 1 1 d D . . . .
H78A H 0.3557 0.3888 0.2824 0.060 Uiso 1 1 calc R . . . .
H78B H 0.3677 0.2842 0.2906 0.060 Uiso 1 1 calc R . . . .
C60 C 0.5587(3) 0.3972(3) 0.44405(13) 0.0451(11) Uani 1 1 d . . . . .
H60A H 0.5397 0.4170 0.4648 0.054 Uiso 1 1 calc R . . . .
H60B H 0.5275 0.4192 0.4239 0.054 Uiso 1 1 calc R . . . .
C7 C 0.9653(3) 0.5183(4) 0.38913(17) 0.0541(14) Uani 1 1 d . . . . .
H7 H 0.9592 0.5691 0.3744 0.065 Uiso 1 1 calc R . . . .
C40 C 0.6410(3) -0.0926(3) 0.28772(13) 0.0480(12) Uani 1 1 d . . . . .
H40A H 0.6049 -0.0753 0.3015 0.058 Uiso 1 1 calc R . . . .
H40B H 0.6809 -0.0538 0.2952 0.058 Uiso 1 1 calc R . . . .
C14 C 0.7648(3) 0.5091(4) 0.32226(17) 0.0534(13) Uani 1 1 d . . . . .
H14 H 0.7604 0.5290 0.2991 0.064 Uiso 1 1 calc R . . . .
C76 C 0.9386(3) 0.0936(3) 0.55604(14) 0.0471(12) Uani 1 1 d . . . . .
H76A H 0.9747 0.0711 0.5740 0.057 Uiso 1 1 calc R . . . .
H76B H 0.9508 0.0751 0.5335 0.057 Uiso 1 1 calc R . . . .
C43 C 0.7835(3) -0.1656(3) 0.28095(15) 0.0498(12) Uani 1 1 d . . . . .
H43A H 0.7993 -0.1552 0.3057 0.060 Uiso 1 1 calc R . . . .
H43B H 0.7727 -0.1065 0.2699 0.060 Uiso 1 1 calc R . . . .
C10 C 0.7695(2) 0.3830(4) 0.36281(16) 0.0525(14) Uani 1 1 d . . . . .
C39 C 0.6153(3) -0.0708(3) 0.25012(14) 0.0509(12) Uani 1 1 d . . . . .
H39A H 0.5744 -0.1074 0.2420 0.061 Uiso 1 1 calc R . . . .
H39B H 0.6510 -0.0854 0.2357 0.061 Uiso 1 1 calc R . . . .
C52 C 0.4842(3) 0.2596(4) 0.44168(14) 0.0508(12) Uani 1 1 d . . . . .
H52A H 0.4842 0.1938 0.4378 0.061 Uiso 1 1 calc R . . . .
H52B H 0.4563 0.2871 0.4214 0.061 Uiso 1 1 calc R . . . .
C59 C 0.6280(3) 0.4437(4) 0.44411(15) 0.0551(13) Uani 1 1 d . . . . .
H59A H 0.6505 0.4193 0.4252 0.066 Uiso 1 1 calc R . . . .
H59B H 0.6576 0.4307 0.4660 0.066 Uiso 1 1 calc R . . . .
C90 C 0.0848(3) 0.4771(3) 0.22643(15) 0.0536(13) Uani 1 1 d D . . . .
H90A H 0.1077 0.4498 0.2082 0.064 Uiso 1 1 calc R . . . .
H90B H 0.0369 0.4562 0.2231 0.064 Uiso 1 1 calc R . . . .
C64 C 1.0124(3) 0.2314(4) 0.55707(14) 0.0510(13) Uani 1 1 d . . . . .
H64A H 1.0130 0.2975 0.5601 0.061 Uiso 1 1 calc R . . . .
H64B H 1.0423 0.2050 0.5769 0.061 Uiso 1 1 calc R . . . .
C77 C 0.3813(3) 0.3176(4) 0.24140(14) 0.0614(15) Uani 1 1 d D . . . .
H77A H 0.3736 0.2568 0.2321 0.092 Uiso 1 1 calc GR . . . .
H77B H 0.4304 0.3280 0.2474 0.092 Uiso 1 1 calc GR . . . .
H77C H 0.3623 0.3617 0.2241 0.092 Uiso 1 1 calc GR . . . .
C72 C 0.9123(3) 0.2359(4) 0.59004(16) 0.0602(15) Uani 1 1 d . . . . .
H72A H 0.9112 0.3024 0.5882 0.072 Uiso 1 1 calc R . . . .
H72B H 0.8650 0.2151 0.5902 0.072 Uiso 1 1 calc R . . . .
C51 C 0.4488(3) 0.2783(4) 0.47348(15) 0.0556(13) Uani 1 1 d . . . . .
H51A H 0.4452 0.3439 0.4771 0.067 Uiso 1 1 calc R . . . .
H51B H 0.4754 0.2516 0.4942 0.067 Uiso 1 1 calc R . . . .
C25 C 0.4612(3) 0.9253(3) 0.37255(17) 0.0593(15) Uani 1 1 d . . . . .
H25 H 0.4509 0.9197 0.3483 0.071 Uiso 1 1 calc R . . . .
C21 C 0.7094(3) -0.0314(4) 0.61414(16) 0.0543(14) Uani 1 1 d . . . . .
H21 H 0.7015 -0.0736 0.5959 0.065 Uiso 1 1 calc R . . . .
C27 C 0.4809(3) 0.8636(4) 0.42970(16) 0.0577(14) Uani 1 1 d . . . . .
H27 H 0.4822 0.8141 0.4450 0.069 Uiso 1 1 calc R . . . .
C38 C 0.5972(3) 0.0308(4) 0.24683(13) 0.0584(14) Uani 1 1 d D . . . .
H38A H 0.5662 0.0459 0.2636 0.070 Uiso 1 1 calc R . . . .
H38B H 0.6395 0.0663 0.2529 0.070 Uiso 1 1 calc R . . . .
C4 C 0.9803(3) 0.3703(4) 0.43115(15) 0.0557(14) Uani 1 1 d . . . . .
H4 H 0.9849 0.3210 0.4467 0.067 Uiso 1 1 calc R . . . .
C37 C 0.5641(3) 0.0581(4) 0.21158(14) 0.0644(16) Uani 1 1 d D . . . .
H37A H 0.5959 0.0480 0.1950 0.097 Uiso 1 1 calc GR . . . .
H37B H 0.5518 0.1219 0.2117 0.097 Uiso 1 1 calc GR . . . .
H37C H 0.5229 0.0220 0.2050 0.097 Uiso 1 1 calc GR . . . .
C36 C 0.5993(3) -0.2531(4) 0.28751(14) 0.0512(13) Uani 1 1 d . . . . .
H36A H 0.5854 -0.2516 0.2623 0.061 Uiso 1 1 calc R . . . .
H36B H 0.5608 -0.2292 0.2984 0.061 Uiso 1 1 calc R . . . .
C15 C 0.6969(3) 0.4130(4) 0.56841(13) 0.0551(14) Uani 1 1 d . . . . .
H15A H 0.7126 0.3841 0.5482 0.066 Uiso 1 1 calc R . . . .
H15B H 0.7199 0.4721 0.5719 0.066 Uiso 1 1 calc R . . . .
C11 C 0.7769(3) 0.4491(4) 0.38963(17) 0.0601(15) Uani 1 1 d . . . . .
H11A H 0.7807 0.4318 0.4131 0.072 Uiso 1 1 calc R . . . .
O6 O 0.8954(4) 0.0217(3) 0.47092(11) 0.131(3) Uani 1 1 d . . . . .
C58 C 0.6197(3) 0.5464(4) 0.43971(14) 0.0612(15) Uani 1 1 d D . . . .
H58A H 0.5895 0.5684 0.4559 0.073 Uiso 1 1 calc R . . . .
H58B H 0.6649 0.5750 0.4462 0.073 Uiso 1 1 calc R . . . .
C87 C 0.0809(3) 0.1576(4) 0.29214(18) 0.0606(15) Uani 1 1 d . . . . .
H87A H 0.0558 0.1746 0.2695 0.073 Uiso 1 1 calc R . . . .
H87B H 0.0565 0.1834 0.3102 0.073 Uiso 1 1 calc R . . . .
C12 C 0.7784(3) 0.5400(4) 0.38032(19) 0.0650(17) Uani 1 1 d . . . . .
H12 H 0.7839 0.5827 0.3985 0.078 Uiso 1 1 calc R . . . .
C42 C 0.8410(2) -0.2111(4) 0.26445(17) 0.0607(15) Uani 1 1 d D . . . .
H42A H 0.8469 -0.2735 0.2732 0.073 Uiso 1 1 calc R . . . .
H42B H 0.8271 -0.2142 0.2393 0.073 Uiso 1 1 calc R . . . .
C71 C 0.9544(3) 0.2104(5) 0.62403(16) 0.0621(15) Uani 1 1 d . . . . .
H71A H 0.9998 0.2395 0.6261 0.075 Uiso 1 1 calc R . . . .
H71B H 0.9612 0.1444 0.6252 0.075 Uiso 1 1 calc R . . . .
C26 C 0.4743(3) 1.0112(4) 0.3882(2) 0.0695(18) Uani 1 1 d . . . . .
H26 H 0.4708 1.0624 0.3736 0.083 Uiso 1 1 calc R . . . .
C89 C 0.0858(3) 0.5778(3) 0.22279(18) 0.0678(17) Uani 1 1 d D . . . .
H89A H 0.0581 0.6050 0.2388 0.102 Uiso 1 1 calc GR . . . .
H89B H 0.0672 0.5945 0.1992 0.102 Uiso 1 1 calc GR . . . .
H89C H 0.1328 0.5995 0.2280 0.102 Uiso 1 1 calc GR . . . .
C5 C 0.9925(3) 0.4588(4) 0.44316(18) 0.0670(16) Uani 1 1 d . . . . .
H5 H 1.0071 0.4665 0.4670 0.080 Uiso 1 1 calc R . . . .
C86 C 0.0834(3) 0.0530(4) 0.29552(15) 0.0646(16) Uani 1 1 d D . . . .
H86A H 0.0404 0.0274 0.2835 0.077 Uiso 1 1 calc R . . . .
H86B H 0.1214 0.0297 0.2842 0.077 Uiso 1 1 calc R . . . .
C32 C 0.6879(3) -0.1961(5) 0.33611(14) 0.0643(16) Uani 1 1 d . . . . .
H32A H 0.7102 -0.2552 0.3411 0.077 Uiso 1 1 calc R . . . .
H32B H 0.7231 -0.1491 0.3419 0.077 Uiso 1 1 calc R . . . .
C75 C 0.8708(3) 0.0473(4) 0.56086(19) 0.0666(17) Uani 1 1 d . . . . .
H75A H 0.8331 0.0759 0.5454 0.080 Uiso 1 1 calc R . . . .
H75B H 0.8621 0.0565 0.5848 0.080 Uiso 1 1 calc R . . . .
C83 C 0.1690(4) 0.3000(5) 0.36487(14) 0.0705(18) Uani 1 1 d . . . . .
H83A H 0.2190 0.2964 0.3651 0.085 Uiso 1 1 calc R . . . .
H83B H 0.1517 0.2387 0.3684 0.085 Uiso 1 1 calc R . . . .
C34 C 0.5544(3) -0.4130(3) 0.28871(17) 0.0649(16) Uani 1 1 d D . . . .
H34A H 0.5481 -0.4184 0.2634 0.078 Uiso 1 1 calc R . . . .
H34B H 0.5129 -0.3840 0.2950 0.078 Uiso 1 1 calc R . . . .
C9 C 0.7727(4) 0.2435(4) 0.39931(18) 0.0700(18) Uani 1 1 d . . . . .
C63 C 1.0420(3) 0.2085(5) 0.52388(16) 0.0732(19) Uani 1 1 d . . . . .
H63A H 1.0057 0.2119 0.5038 0.088 Uiso 1 1 calc R . . . .
H63B H 1.0607 0.1466 0.5253 0.088 Uiso 1 1 calc R . . . .
C70 C 0.9152(3) 0.2426(4) 0.65448(18) 0.078(2) Uani 1 1 d D . . . .
H70A H 0.8719 0.2085 0.6528 0.093 Uiso 1 1 calc R . . . .
H70B H 0.9430 0.2256 0.6765 0.093 Uiso 1 1 calc R . . . .
C56 C 0.6041(3) 0.2596(4) 0.4756(2) 0.074(2) Uani 1 1 d . . . . .
H56A H 0.6512 0.2802 0.4743 0.089 Uiso 1 1 calc R . . . .
H56B H 0.5893 0.2887 0.4960 0.089 Uiso 1 1 calc R . . . .
C68 C 0.8882(3) 0.2333(4) 0.52652(18) 0.0723(19) Uani 1 1 d . . . . .
H68A H 0.8981 0.2021 0.5055 0.087 Uiso 1 1 calc R . . . .
H68B H 0.8413 0.2162 0.5300 0.087 Uiso 1 1 calc R . . . .
C33 C 0.5585(4) -0.5064(4) 0.3035(2) 0.083(2) Uani 1 1 d D . . . .
H33A H 0.5964 -0.5389 0.2956 0.124 Uiso 1 1 calc GR . . . .
H33B H 0.5157 -0.5384 0.2960 0.124 Uiso 1 1 calc GR . . . .
H33C H 0.5661 -0.5029 0.3287 0.124 Uiso 1 1 calc GR . . . .
C28 C 0.4956(3) 0.9501(4) 0.4424(2) 0.0729(18) Uani 1 1 d . . . . .
H28 H 0.5093 0.9571 0.4664 0.087 Uiso 1 1 calc R . . . .
C67 C 0.8889(4) 0.3355(4) 0.5198(2) 0.087(2) Uani 1 1 d . . . . .
H67A H 0.8982 0.3671 0.5421 0.104 Uiso 1 1 calc R . . . .
H67B H 0.9269 0.3492 0.5067 0.104 Uiso 1 1 calc R . . . .
C35 C 0.6121(3) -0.3528(4) 0.2990(2) 0.084(2) Uani 1 1 d . . . . .
H35A H 0.6521 -0.3757 0.2892 0.101 Uiso 1 1 calc R . . . .
H35B H 0.6235 -0.3545 0.3243 0.101 Uiso 1 1 calc R . . . .
C53 C 0.6714(4) 0.0190(3) 0.5018(2) 0.081(2) Uani 1 1 d D . . . .
H53A H 0.6490 -0.0128 0.4815 0.121 Uiso 1 1 calc GR . . . .
H53B H 0.6483 0.0045 0.5216 0.121 Uiso 1 1 calc GR . . . .
H53C H 0.7192 0.0003 0.5066 0.121 Uiso 1 1 calc GR . . . .
C8 C 0.7966(4) 0.0947(5) 0.42711(16) 0.082(2) Uani 1 1 d . . . . .
H8A H 0.7743 0.0355 0.4226 0.098 Uiso 1 1 calc R . . . .
H8B H 0.7772 0.1232 0.4463 0.098 Uiso 1 1 calc R . . . .
C74 C 0.8713(5) -0.0553(5) 0.5532(2) 0.091(2) Uani 1 1 d D . . . .
H74A H 0.8243 -0.0790 0.5520 0.109 Uiso 1 1 calc R . . . .
H74B H 0.8862 -0.0648 0.5304 0.109 Uiso 1 1 calc R . . . .
C65 C 0.8247(4) 0.4689(4) 0.4939(2) 0.089(2) Uani 1 1 d D . . . .
H65A H 0.8338 0.5025 0.5155 0.133 Uiso 1 1 calc GR . . . .
H65B H 0.7794 0.4845 0.4821 0.133 Uiso 1 1 calc GR . . . .
H65C H 0.8591 0.4843 0.4793 0.133 Uiso 1 1 calc GR . . . .
C50 C 0.3763(4) 0.2355(5) 0.4669(2) 0.092(2) Uani 1 1 d D . . . .
H50A H 0.3518 0.2595 0.4451 0.110 Uiso 1 1 calc R . . . .
H50B H 0.3809 0.1697 0.4641 0.110 Uiso 1 1 calc R . . . .
C41 C 0.9083(3) -0.1630(5) 0.2716(2) 0.089(2) Uani 1 1 d D . . . .
H41A H 0.9021 -0.0996 0.2651 0.133 Uiso 1 1 calc GR . . . .
H41B H 0.9408 -0.1907 0.2581 0.133 Uiso 1 1 calc GR . . . .
H41C H 0.9259 -0.1675 0.2961 0.133 Uiso 1 1 calc GR . . . .
C85 C 0.0931(4) 0.0228(5) 0.33236(16) 0.090(2) Uani 1 1 d D . . . .
H85A H 0.1348 0.0496 0.3446 0.136 Uiso 1 1 calc GR . . . .
H85B H 0.0967 -0.0429 0.3333 0.136 Uiso 1 1 calc GR . . . .
H85C H 0.0539 0.0421 0.3432 0.136 Uiso 1 1 calc GR . . . .
C69 C 0.8985(4) 0.3410(4) 0.6563(2) 0.090(2) Uani 1 1 d D . . . .
H69A H 0.9400 0.3765 0.6559 0.135 Uiso 1 1 calc GR . . . .
H69B H 0.8796 0.3532 0.6775 0.135 Uiso 1 1 calc GR . . . .
H69C H 0.8648 0.3573 0.6365 0.135 Uiso 1 1 calc GR . . . .
C82 C 0.1518(4) 0.3652(9) 0.39449(17) 0.146(5) Uani 1 1 d D . . . .
H82A H 0.1632 0.4279 0.3889 0.175 Uiso 1 1 calc R . . . .
H82B H 0.1024 0.3624 0.3960 0.175 Uiso 1 1 calc R . . . .
C66 C 0.8278(4) 0.3697(4) 0.5014(3) 0.115(4) Uani 1 1 d D . . . .
H66A H 0.7901 0.3549 0.5145 0.138 Uiso 1 1 calc R . . . .
H66B H 0.8187 0.3373 0.4792 0.138 Uiso 1 1 calc R . . . .
C31 C 0.6324(5) -0.1842(7) 0.35982(17) 0.108(3) Uani 1 1 d . . . . .
H31A H 0.5966 -0.2307 0.3546 0.130 Uiso 1 1 calc R . . . .
H31B H 0.6109 -0.1242 0.3562 0.130 Uiso 1 1 calc R . . . .
C57 C 0.5911(4) 0.5766(7) 0.40407(18) 0.117(4) Uani 1 1 d D . . . .
H57A H 0.6237 0.5628 0.3883 0.175 Uiso 1 1 calc GR . . . .
H57B H 0.5827 0.6415 0.4041 0.175 Uiso 1 1 calc GR . . . .
H57C H 0.5481 0.5450 0.3966 0.175 Uiso 1 1 calc GR . . . .
C54 C 0.6678(4) 0.1187(4) 0.4954(3) 0.104(3) Uani 1 1 d D . . . .
H54A H 0.6832 0.1491 0.5176 0.125 Uiso 1 1 calc R . . . .
H54B H 0.7015 0.1334 0.4799 0.125 Uiso 1 1 calc R . . . .
C55 C 0.6058(3) 0.1570(4) 0.4815(3) 0.114(4) Uani 1 1 d . . . . .
H55A H 0.5719 0.1423 0.4969 0.137 Uiso 1 1 calc R . . . .
H55B H 0.5906 0.1275 0.4592 0.137 Uiso 1 1 calc R . . . .
C49 C 0.3346(5) 0.2533(7) 0.4952(2) 0.127(4) Uani 1 1 d D . . . .
H49A H 0.3621 0.2409 0.5174 0.191 Uiso 1 1 calc GR . . . .
H49B H 0.2943 0.2143 0.4923 0.191 Uiso 1 1 calc GR . . . .
H49C H 0.3201 0.3164 0.4944 0.191 Uiso 1 1 calc GR . . . .
C62 C 1.1008(6) 0.2789(8) 0.5197(3) 0.155(5) Uani 1 1 d D . . . .
H62A H 1.1117 0.2797 0.4959 0.186 Uiso 1 1 calc R . . . .
H62B H 1.0884 0.3404 0.5262 0.186 Uiso 1 1 calc R . . . .
C81 C 0.1914(5) 0.3391(9) 0.4285(2) 0.180(6) Uani 1 1 d D . . . .
H81A H 0.1732 0.2828 0.4364 0.270 Uiso 1 1 calc GR . . . .
H81B H 0.1874 0.3867 0.4454 0.270 Uiso 1 1 calc GR . . . .
H81C H 0.2395 0.3309 0.4259 0.270 Uiso 1 1 calc GR . . . .
C45 C 0.5804(7) 0.2397(9) 0.3199(3) 0.058(5) Uani 0.460(16) 1 d D . P A 1
H45A H 0.5309 0.2437 0.3133 0.087 Uiso 0.460(16) 1 calc GR . P A 1
H45B H 0.5995 0.1986 0.3043 0.087 Uiso 0.460(16) 1 calc GR . P A 1
H45C H 0.6007 0.2995 0.3186 0.087 Uiso 0.460(16) 1 calc GR . P A 1
C61 C 1.1587(5) 0.2418(11) 0.5444(3) 0.178(6) Uani 1 1 d D . . . .
H61A H 1.1479 0.2468 0.5679 0.266 Uiso 1 1 calc GR . . . .
H61B H 1.2003 0.2758 0.5424 0.266 Uiso 1 1 calc GR . . . .
H61C H 1.1658 0.1784 0.5390 0.266 Uiso 1 1 calc GR . . . .
C46 C 0.5958(7) 0.2050(10) 0.3561(3) 0.058(4) Uani 0.460(16) 1 d D . P A 1
H46A H 0.6454 0.2035 0.3643 0.070 Uiso 0.460(16) 1 calc R . P A 1
H46B H 0.5760 0.1446 0.3585 0.070 Uiso 0.460(16) 1 calc R . P A 1
C30 C 0.6692(8) -0.1941(8) 0.3990(2) 0.156(5) Uani 1 1 d D . . . .
H30A H 0.6395 -0.2251 0.4135 0.187 Uiso 1 1 calc R . . . .
H30B H 0.7131 -0.2266 0.4003 0.187 Uiso 1 1 calc R . . . .
C46A C 0.5694(15) 0.2731(9) 0.3406(4) 0.201(16) Uani 0.540(16) 1 d D . P A 2
H46C H 0.6036 0.3180 0.3356 0.241 Uiso 0.540(16) 1 calc R . P A 2
H46D H 0.5271 0.2839 0.3245 0.241 Uiso 0.540(16) 1 calc R . P A 2
C45A C 0.5955(8) 0.1804(11) 0.3345(6) 0.122(9) Uani 0.540(16) 1 d D . P A 2
H45D H 0.6327 0.1653 0.3527 0.183 Uiso 0.540(16) 1 calc GR . P A 2
H45E H 0.6122 0.1788 0.3122 0.183 Uiso 0.540(16) 1 calc GR . P A 2
H45F H 0.5584 0.1368 0.3345 0.183 Uiso 0.540(16) 1 calc GR . P A 2
C73 C 0.9175(6) -0.1067(10) 0.5799(4) 0.263(11) Uani 1 1 d D . . . .
H73A H 0.9651 -0.0934 0.5776 0.395 Uiso 1 1 calc GR . . . .
H73B H 0.9092 -0.1713 0.5766 0.395 Uiso 1 1 calc GR . . . .
H73C H 0.9085 -0.0889 0.6028 0.395 Uiso 1 1 calc GR . . . .
C48 C 0.5869(4) 0.2569(6) 0.4110(3) 0.109(4) Uani 1 1 d . . . . .
H48A H 0.6358 0.2733 0.4136 0.130 Uiso 1 1 calc R . . . .
H48B H 0.5845 0.1904 0.4117 0.130 Uiso 1 1 calc R . . . .
C47 C 0.5552(5) 0.2862(7) 0.3764(2) 0.133(5) Uani 1 1 d . . . . .
H47A H 0.5683 0.3480 0.3707 0.159 Uiso 0.460(16) 1 calc R . P A 1
H47B H 0.5049 0.2796 0.3728 0.159 Uiso 0.460(16) 1 calc R . P A 1
H47C H 0.5532 0.3524 0.3786 0.159 Uiso 0.540(16) 1 calc R . P A 2
H47D H 0.5074 0.2657 0.3753 0.159 Uiso 0.540(16) 1 calc R . P A 2
C29 C 0.6795(7) -0.0971(9) 0.4089(4) 0.226(9) Uani 1 1 d D . . . .
H29A H 0.7263 -0.0792 0.4066 0.339 Uiso 1 1 calc GR . . . .
H29B H 0.6717 -0.0889 0.4327 0.339 Uiso 1 1 calc GR . . . .
H29C H 0.6474 -0.0598 0.3937 0.339 Uiso 1 1 calc GR . . . .

loop_
_atom_site_aniso_label
_atom_site_aniso_U_11
_atom_site_aniso_U_22
_atom_site_aniso_U_33
_atom_site_aniso_U_23
_atom_site_aniso_U_13
_atom_site_aniso_U_12
S4 0.0383(6) 0.0265(5) 0.0343(5) -0.0022(4) -0.0001(4) -0.0009(4)
S1 0.0626(8) 0.0268(6) 0.0392(6) 0.0021(5) -0.0070(5) -0.0025(5)
S3 0.0822(10) 0.0393(7) 0.0335(6) 0.0001(5) -0.0066(6) -0.0060(6)
S2 0.1644(19) 0.0353(7) 0.0346(7) 0.0075(6) -0.0138(9) -0.0217(9)
O14 0.0471(18) 0.0377(17) 0.0354(16) -0.0057(13) -0.0020(13) -0.0024(14)
O13 0.0451(18) 0.0324(16) 0.0386(17) -0.0010(13) 0.0041(13) -0.0057(13)
O15 0.0498(19) 0.0285(16) 0.0443(18) -0.0017(13) -0.0005(14) 0.0031(14)
O16 0.0461(19) 0.0348(17) 0.055(2) 0.0092(15) 0.0031(15) -0.0049(14)
O9 0.052(2) 0.0402(18) 0.0411(18) 0.0002(14) -0.0052(15) -0.0044(15)
O2 0.053(2) 0.0343(17) 0.0494(19) 0.0068(15) -0.0041(15) -0.0066(15)
O3 0.065(2) 0.0286(17) 0.051(2) 0.0048(14) -0.0090(16) 0.0032(15)
O4 0.054(2) 0.0361(18) 0.063(2) 0.0060(16) 0.0265(17) -0.0023(15)
N10 0.040(2) 0.0297(19) 0.036(2) 0.0015(15) -0.0022(16) -0.0053(16)
O5 0.080(3) 0.0375(19) 0.052(2) 0.0066(16) -0.0201(19) -0.0072(18)
N1 0.042(2) 0.0291(19) 0.043(2) 0.0001(16) 0.0077(17) 0.0011(16)
N16 0.0349(19) 0.0296(19) 0.0368(19) -0.0088(15) 0.0039(15) -0.0024(15)
N11 0.047(2) 0.0274(19) 0.049(2) -0.0015(17) -0.0085(18) -0.0024(17)
O11 0.107(3) 0.043(2) 0.047(2) -0.0003(17) -0.019(2) -0.014(2)
O1 0.115(3) 0.0333(19) 0.042(2) 0.0000(15) -0.018(2) -0.006(2)
N13 0.038(2) 0.039(2) 0.045(2) -0.0008(17) 0.0008(17) -0.0047(17)
O12 0.116(4) 0.052(2) 0.056(2) -0.0099(19) 0.036(2) 0.013(2)
N2 0.048(2) 0.0266(19) 0.054(2) 0.0006(17) -0.0081(18) -0.0039(17)
N7 0.060(3) 0.041(2) 0.046(2) -0.0039(18) 0.015(2) 0.006(2)
O10 0.119(4) 0.050(2) 0.040(2) 0.0089(17) -0.005(2) -0.001(2)
N8 0.049(2) 0.038(2) 0.049(2) -0.0081(18) 0.0107(18) 0.0074(18)
O19 0.087(3) 0.039(2) 0.071(3) -0.0056(19) -0.024(2) -0.006(2)
O17 0.110(4) 0.037(2) 0.072(3) -0.0051(19) -0.033(3) -0.001(2)
N14 0.044(2) 0.045(2) 0.063(3) -0.018(2) 0.007(2) -0.0097(19)
N15 0.045(2) 0.039(2) 0.056(3) -0.0062(19) 0.0024(19) -0.0064(18)
O7 0.189(6) 0.038(2) 0.048(2) 0.0057(18) -0.032(3) -0.030(3)
C22 0.034(2) 0.033(2) 0.037(2) -0.0033(18) 0.0054(18) -0.0002(18)
N5 0.053(3) 0.038(2) 0.080(3) -0.003(2) 0.027(2) 0.011(2)
N9 0.045(2) 0.040(2) 0.083(3) -0.010(2) 0.010(2) -0.0018(19)
N6 0.055(3) 0.038(2) 0.094(4) -0.011(3) 0.020(3) -0.003(2)
O20 0.073(3) 0.050(2) 0.104(4) -0.005(3) 0.002(3) -0.004(2)
N4 0.082(3) 0.044(3) 0.068(3) -0.002(2) 0.038(3) 0.004(2)
O18 0.060(3) 0.047(2) 0.126(4) -0.005(3) -0.003(3) 0.003(2)
N3 0.061(3) 0.037(2) 0.086(4) -0.009(2) 0.004(3) -0.012(2)
C23 0.031(2) 0.031(2) 0.048(3) 0.002(2) -0.0011(19) -0.0008(18)
C80 0.032(2) 0.038(2) 0.044(3) -0.003(2) 0.0020(19) -0.0029(19)
C24 0.030(2) 0.034(3) 0.070(3) -0.007(2) -0.009(2) -0.0005(19)
C2 0.025(2) 0.035(2) 0.058(3) 0.002(2) 0.009(2) 0.0011(18)
C18 0.043(3) 0.038(3) 0.055(3) -0.007(2) 0.009(2) 0.002(2)
O8 0.198(6) 0.058(3) 0.100(4) -0.009(3) 0.105(4) 0.006(3)
C3 0.033(2) 0.035(3) 0.066(3) -0.002(2) -0.001(2) -0.0015(19)
C17 0.034(2) 0.039(3) 0.052(3) -0.006(2) 0.007(2) 0.005(2)
C79 0.037(2) 0.048(3) 0.046(3) 0.004(2) 0.010(2) 0.002(2)
C44 0.042(3) 0.029(2) 0.058(3) -0.002(2) 0.001(2) 0.002(2)
N12 0.061(3) 0.048(3) 0.112(5) -0.029(3) -0.005(3) -0.006(2)
C1 0.064(3) 0.031(2) 0.044(3) 0.000(2) 0.021(2) 0.007(2)
C92 0.031(2) 0.036(2) 0.050(3) -0.009(2) -0.0018(19) -0.0023(19)
C84 0.049(3) 0.047(3) 0.054(3) -0.015(2) 0.018(2) -0.004(2)
C6 0.034(2) 0.033(2) 0.074(4) 0.002(2) -0.005(2) 0.002(2)
C91 0.038(3) 0.037(3) 0.063(3) -0.005(2) 0.003(2) 0.000(2)
C13 0.041(3) 0.040(3) 0.073(4) -0.007(3) 0.009(2) 0.003(2)
C88 0.045(3) 0.035(2) 0.048(3) -0.005(2) 0.008(2) -0.002(2)
C16 0.052(3) 0.049(3) 0.056(3) -0.002(3) 0.020(2) 0.009(2)
C19 0.045(3) 0.042(3) 0.066(3) -0.005(2) 0.011(2) 0.004(2)
C20 0.043(3) 0.041(3) 0.059(3) -0.012(2) 0.005(2) 0.003(2)
C78 0.045(3) 0.040(3) 0.066(3) 0.000(2) 0.012(2) -0.001(2)
C60 0.045(3) 0.044(3) 0.046(3) -0.002(2) 0.005(2) -0.004(2)
C7 0.038(3) 0.034(3) 0.089(4) 0.002(3) 0.006(3) -0.004(2)
C40 0.051(3) 0.038(3) 0.055(3) -0.012(2) 0.007(2) 0.001(2)
C14 0.042(3) 0.040(3) 0.079(4) -0.006(3) 0.012(3) 0.003(2)
C76 0.046(3) 0.041(3) 0.056(3) -0.003(2) 0.010(2) -0.002(2)
C43 0.047(3) 0.039(3) 0.061(3) -0.002(2) 0.003(2) 0.003(2)
C10 0.032(2) 0.045(3) 0.085(4) -0.008(3) 0.022(2) 0.004(2)
C39 0.049(3) 0.038(3) 0.064(3) 0.005(2) 0.005(2) 0.002(2)
C52 0.046(3) 0.043(3) 0.060(3) 0.003(2) -0.003(2) -0.007(2)
C59 0.050(3) 0.054(3) 0.061(3) -0.011(3) 0.006(2) -0.015(3)
C90 0.040(3) 0.043(3) 0.075(4) -0.004(3) -0.003(2) 0.004(2)
C64 0.048(3) 0.050(3) 0.055(3) 0.001(2) 0.006(2) -0.014(2)
C77 0.046(3) 0.055(3) 0.087(4) 0.013(3) 0.023(3) 0.003(3)
C72 0.041(3) 0.056(3) 0.083(4) -0.021(3) 0.006(3) -0.004(2)
C51 0.055(3) 0.049(3) 0.063(3) 0.007(3) 0.009(3) -0.003(3)
C25 0.053(3) 0.035(3) 0.081(4) 0.001(3) -0.020(3) -0.005(2)
C21 0.042(3) 0.049(3) 0.069(4) -0.018(3) 0.003(2) -0.001(2)
C27 0.054(3) 0.045(3) 0.072(4) -0.016(3) 0.002(3) -0.010(2)
C38 0.055(3) 0.046(3) 0.076(4) 0.009(3) 0.012(3) 0.001(3)
C4 0.062(3) 0.036(3) 0.064(4) 0.000(2) -0.009(3) -0.010(2)
C37 0.056(3) 0.043(3) 0.092(5) 0.020(3) 0.002(3) 0.003(3)
C36 0.043(3) 0.053(3) 0.055(3) 0.004(2) 0.001(2) -0.012(2)
C15 0.082(4) 0.045(3) 0.043(3) 0.002(2) 0.022(3) 0.001(3)
C11 0.058(3) 0.049(3) 0.079(4) -0.013(3) 0.031(3) -0.002(3)
O6 0.295(9) 0.047(3) 0.037(2) 0.0146(19) -0.024(3) -0.035(4)
C58 0.065(4) 0.043(3) 0.078(4) 0.009(3) 0.020(3) -0.013(3)
C87 0.055(3) 0.042(3) 0.088(4) -0.007(3) 0.024(3) -0.009(3)
C12 0.059(4) 0.053(4) 0.088(5) -0.023(3) 0.029(3) -0.005(3)
C42 0.041(3) 0.064(4) 0.074(4) -0.006(3) 0.002(3) 0.010(3)
C71 0.048(3) 0.070(4) 0.071(4) -0.005(3) 0.018(3) -0.006(3)
C26 0.058(4) 0.033(3) 0.111(6) 0.005(3) -0.009(3) -0.005(3)
C89 0.060(4) 0.050(3) 0.092(5) 0.006(3) 0.005(3) 0.008(3)
C5 0.075(4) 0.051(3) 0.071(4) -0.009(3) -0.002(3) -0.021(3)
C86 0.057(3) 0.052(3) 0.089(4) 0.001(3) 0.026(3) -0.013(3)
C32 0.066(4) 0.079(4) 0.046(3) 0.002(3) -0.002(3) -0.013(3)
C75 0.049(3) 0.047(3) 0.103(5) 0.001(3) 0.008(3) -0.015(3)
C83 0.091(5) 0.081(4) 0.044(3) -0.007(3) 0.025(3) -0.021(4)
C34 0.063(4) 0.052(3) 0.080(4) -0.004(3) 0.010(3) -0.009(3)
C9 0.082(4) 0.055(4) 0.084(4) -0.005(3) 0.050(4) 0.007(3)
C63 0.073(4) 0.092(5) 0.059(4) -0.003(3) 0.024(3) -0.030(4)
C70 0.051(4) 0.106(6) 0.080(4) -0.025(4) 0.025(3) -0.018(4)
C56 0.044(3) 0.036(3) 0.134(6) -0.002(3) -0.016(3) -0.002(2)
C68 0.068(4) 0.050(3) 0.088(5) 0.006(3) -0.027(3) -0.013(3)
C33 0.070(4) 0.066(4) 0.114(6) 0.022(4) 0.019(4) -0.010(3)
C28 0.075(4) 0.049(4) 0.091(5) -0.027(3) 0.003(4) -0.014(3)
C67 0.077(5) 0.044(3) 0.124(6) 0.012(4) -0.036(4) -0.014(3)
C35 0.061(4) 0.060(4) 0.125(6) 0.032(4) -0.009(4) -0.019(3)
C53 0.080(5) 0.062(4) 0.089(5) 0.010(4) -0.023(4) 0.003(3)
C8 0.141(7) 0.058(4) 0.054(4) 0.000(3) 0.046(4) -0.005(4)
C74 0.122(7) 0.066(5) 0.085(5) 0.021(4) 0.019(5) -0.020(4)
C65 0.066(4) 0.058(4) 0.142(7) 0.005(4) 0.015(4) 0.016(3)
C50 0.097(6) 0.086(5) 0.101(6) -0.012(4) 0.045(5) -0.037(4)
C41 0.046(4) 0.121(7) 0.099(5) -0.021(5) 0.012(3) -0.004(4)
C85 0.073(5) 0.088(5) 0.116(6) 0.024(5) 0.035(4) 0.008(4)
C69 0.067(4) 0.104(6) 0.106(6) -0.027(5) 0.035(4) -0.030(4)
C82 0.056(4) 0.337(16) 0.045(4) -0.036(6) 0.008(3) 0.049(7)
C66 0.045(4) 0.062(5) 0.238(12) 0.019(6) 0.024(5) 0.010(3)
C31 0.120(7) 0.161(9) 0.045(4) 0.004(5) 0.018(4) 0.024(6)
C57 0.068(5) 0.138(8) 0.139(8) 0.084(7) -0.006(5) -0.030(5)
C54 0.076(5) 0.054(4) 0.164(8) 0.039(5) -0.042(5) -0.010(3)
C55 0.045(4) 0.036(3) 0.256(12) 0.007(5) -0.001(5) 0.004(3)
C49 0.127(8) 0.163(10) 0.099(6) -0.041(6) 0.044(6) -0.068(7)
C62 0.207(13) 0.157(11) 0.119(8) 0.043(8) 0.088(9) 0.075(10)
C81 0.153(11) 0.279(18) 0.120(9) -0.086(10) 0.060(8) -0.078(11)
C45 0.055(8) 0.034(7) 0.088(12) 0.021(7) 0.022(7) 0.007(6)
C61 0.131(9) 0.297(19) 0.124(9) 0.036(11) 0.082(8) 0.059(11)
C46 0.049(7) 0.070(10) 0.058(8) -0.019(7) 0.018(6) -0.012(6)
C30 0.239(15) 0.166(12) 0.065(6) 0.014(6) 0.029(7) 0.003(10)
C46A 0.50(5) 0.050(9) 0.039(8) -0.006(7) -0.003(15) 0.021(16)
C45A 0.062(10) 0.19(2) 0.126(18) -0.078(17) 0.039(11) -0.042(12)
C73 0.140(12) 0.172(14) 0.45(3) 0.107(18) -0.068(15) -0.063(11)
C48 0.089(5) 0.093(6) 0.157(8) -0.088(6) 0.066(6) -0.044(5)
C47 0.174(9) 0.163(9) 0.078(5) -0.068(6) 0.071(6) -0.122(8)
C29 0.192(14) 0.28(2) 0.229(16) -0.156(15) 0.123(13) -0.117(14)

loop_
_atom_type_symbol
_atom_type_description
_atom_type_scat_dispersion_real
_atom_type_scat_dispersion_imag
_atom_type_scat_source
C C 0.0181 0.0091 'International Tables Vol C Tables 4.2.6.8 and 6.1.1.4'
H H 0.0000 0.0000 'International Tables Vol C Tables 4.2.6.8 and 6.1.1.4'
N N 0.0311 0.0180 'International Tables Vol C Tables 4.2.6.8 and 6.1.1.4'
O O 0.0492 0.0322 'International Tables Vol C Tables 4.2.6.8 and 6.1.1.4'
S S 0.3331 0.5567 'International Tables Vol C Tables 4.2.6.8 and 6.1.1.4'

loop_
_exptl_crystal_face_index_h
_exptl_crystal_face_index_k
_exptl_crystal_face_index_l
_exptl_crystal_face_perp_dist
3 1 -5 0.0928
-3 -1 5 0.0928
-3 1 -5 0.0626
3 -1 5 0.0626
5 2 -4 0.0876
-5 -2 4 0.0876
-1 3 5 0.0800
1 -3 -5 0.0800

loop_
_geom_angle_atom_site_label_1
_geom_angle_atom_site_label_2
_geom_angle_atom_site_label_3
_geom_angle
_geom_angle_site_symmetry_1
_geom_angle_site_symmetry_3
_geom_angle_publ_flag
O14 S4 O13 113.76(18) . . ?
O14 S4 O15 114.19(19) . . ?
O14 S4 C22 105.09(19) . . ?
O13 S4 C22 105.2(2) . . ?
O15 S4 O13 111.66(19) . . ?
O15 S4 C22 106.0(2) . . ?
O2 S1 C1 104.8(2) . . ?
O3 S1 O2 111.2(2) . . ?
O3 S1 C1 106.2(2) . . ?
O1 S1 O2 114.2(2) . . ?
O1 S1 O3 114.2(2) . . ?
O1 S1 C1 105.3(3) . . ?
O9 S3 C15 104.9(2) . . ?
O11 S3 O9 110.6(2) . . ?
O11 S3 C15 106.3(3) . . ?
O10 S3 O9 113.5(2) . . ?
O10 S3 O11 114.9(2) . . ?
O10 S3 C15 105.8(3) . . ?
O5 S2 C8 105.0(3) . . ?
O7 S2 O5 110.6(3) . . ?
O7 S2 C8 106.4(3) . . ?
O6 S2 O5 113.4(3) . . ?
O6 S2 O7 114.7(3) . . ?
O6 S2 C8 106.0(4) . . ?
C23 N10 C22 120.6(4) . . ?
C2 N1 C1 121.3(4) . . ?
C80 N16 C84 108.3(3) . . ?
C80 N16 C88 107.9(3) . . ?
C92 N16 C80 111.9(3) . . ?
C92 N16 C84 108.8(4) . . ?
C92 N16 C88 109.1(3) . . ?
C84 N16 C88 110.8(4) . . ?
C23 N11 C24 127.5(4) . . ?
C44 N13 C36 108.3(4) . . ?
C44 N13 C32 108.4(4) . . ?
C40 N13 C44 111.9(4) . . ?
C40 N13 C36 109.7(4) . . ?
C40 N13 C32 108.5(4) . . ?
C36 N13 C32 110.2(4) . . ?
C2 N2 C3 127.0(4) . . ?
C16 N7 C15 120.4(4) . . ?
C16 N8 C17 127.7(4) . . ?
C60 N14 C56 107.8(4) . . ?
C60 N14 C48 111.2(5) . . ?
C52 N14 C60 110.0(4) . . ?
C52 N14 C56 112.0(4) . . ?
C52 N14 C48 108.1(4) . . ?
C56 N14 C48 107.7(6) . . ?
C76 N15 C64 108.7(4) . . ?
C76 N15 C72 113.9(4) . . ?
C76 N15 C68 108.5(4) . . ?
C64 N15 C72 108.3(4) . . ?
C64 N15 C68 112.1(4) . . ?
C72 N15 C68 105.4(5) . . ?
N10 C22 S4 113.1(3) . . ?
C9 N5 C10 127.2(5) . . ?
C21 N9 C19 114.9(5) . . ?
C12 N6 C14 115.2(5) . . ?
C9 N4 C8 121.6(5) . . ?
C5 N3 C7 114.6(5) . . ?
O16 C23 N10 123.2(4) . . ?
O16 C23 N11 124.0(4) . . ?
N10 C23 N11 112.8(4) . . ?
C79 C80 N16 116.6(4) . . ?
C25 C24 N11 125.7(5) . . ?
C25 C24 C27 117.4(5) . . ?
C27 C24 N11 116.9(5) . . ?
O4 C2 N1 122.8(5) . . ?
O4 C2 N2 124.3(4) . . ?
N1 C2 N2 112.9(4) . . ?
C19 C18 C17 119.8(5) . . ?
C6 C3 N2 125.0(5) . . ?
C6 C3 C4 117.4(5) . . ?
C4 C3 N2 117.6(5) . . ?
N8 C17 C18 118.0(4) . . ?
N8 C17 C20 125.0(5) . . ?
C20 C17 C18 117.0(5) . . ?
C80 C79 C78 110.8(4) . . ?
C43 C44 N13 115.9(4) . . ?
C26 N12 C28 115.9(5) . . ?
N1 C1 S1 112.4(3) . . ?
C91 C92 N16 115.0(4) . . ?
C83 C84 N16 116.4(4) . . ?
C7 C6 C3 118.6(5) . . ?
C92 C91 C90 111.3(4) . . ?
C14 C13 C10 120.1(5) . . ?
C87 C88 N16 115.6(4) . . ?
O12 C16 N7 123.0(5) . . ?
O12 C16 N8 123.0(5) . . ?
N7 C16 N8 113.9(5) . . ?
N9 C19 C18 123.9(5) . . ?
C21 C20 C17 118.1(5) . . ?
C77 C78 C79 113.5(4) . . ?
N14 C60 C59 117.4(4) . . ?
N3 C7 C6 125.4(5) . . ?
C39 C40 N13 117.7(4) . . ?
N6 C14 C13 123.9(6) . . ?
N15 C76 C75 115.8(4) . . ?
C44 C43 C42 111.6(4) . . ?
N5 C10 C13 118.8(5) . . ?
N5 C10 C11 124.8(6) . . ?
C13 C10 C11 116.4(5) . . ?
C40 C39 C38 109.1(4) . . ?
N14 C52 C51 116.4(4) . . ?
C60 C59 C58 111.4(5) . . ?
C89 C90 C91 112.8(5) . . ?
C63 C64 N15 114.3(4) . . ?
C71 C72 N15 115.1(5) . . ?
C52 C51 C50 107.7(5) . . ?
C24 C25 C26 118.4(6) . . ?
N9 C21 C20 126.3(5) . . ?
C28 C27 C24 119.9(6) . . ?
C37 C38 C39 113.8(5) . . ?
C5 C4 C3 118.7(5) . . ?
N13 C36 C35 114.2(4) . . ?
N7 C15 S3 112.6(4) . . ?
C12 C11 C10 118.2(6) . . ?
C57 C58 C59 114.8(6) . . ?
C88 C87 C86 109.7(5) . . ?
N6 C12 C11 126.2(6) . . ?
C41 C42 C43 113.7(5) . . ?
C72 C71 C70 108.7(5) . . ?
N12 C26 C25 124.7(6) . . ?
N3 C5 C4 125.3(6) . . ?
C85 C86 C87 112.2(6) . . ?
C31 C32 N13 115.1(5) . . ?
C76 C75 C74 112.6(6) . . ?
C84 C83 C82 108.2(6) . . ?
C35 C34 C33 117.4(6) . . ?
N5 C9 N4 113.8(5) . . ?
O8 C9 N5 123.9(6) . . ?
O8 C9 N4 122.4(6) . . ?
C64 C63 C62 108.3(6) . . ?
C69 C70 C71 117.5(6) . . ?
C55 C56 N14 116.5(6) . . ?
C67 C68 N15 117.0(5) . . ?
N12 C28 C27 123.7(7) . . ?
C66 C67 C68 114.4(5) . . ?
C34 C35 C36 114.4(5) . . ?
N4 C8 S2 112.1(5) . . ?
C73 C74 C75 112.5(9) . . ?
C49 C50 C51 113.3(6) . . ?
C81 C82 C83 110.8(8) . . ?
C67 C66 C65 117.4(6) . . ?
C32 C31 C30 107.5(8) . . ?
C55 C54 C53 119.1(6) . . ?
C54 C55 C56 117.6(6) . . ?
C61 C62 C63 101.2(9) . . ?
C45 C46 C47 98.9(11) . . ?
C29 C30 C31 100.7(9) . . ?
C47 C46A C45A 112.8(15) . . ?
C47 C48 N14 118.8(7) . . ?
C48 C47 C46 93.2(8) . . ?
C48 C47 C46A 135.9(13) . . ?

loop_
_geom_bond_atom_site_label_1
_geom_bond_atom_site_label_2
_geom_bond_distance
_geom_bond_site_symmetry_2
_geom_bond_publ_flag
S4 O14 1.448(3) . ?
S4 O13 1.466(3) . ?
S4 O15 1.458(3) . ?
S4 C22 1.790(4) . ?
S1 O2 1.470(3) . ?
S1 O3 1.456(3) . ?
S1 O1 1.444(4) . ?
S1 C1 1.789(5) . ?
S3 O9 1.471(4) . ?
S3 O11 1.451(4) . ?
S3 O10 1.443(4) . ?
S3 C15 1.793(6) . ?
S2 O5 1.469(4) . ?
S2 O7 1.452(4) . ?
S2 O6 1.444(4) . ?
S2 C8 1.796(8) . ?
O16 C23 1.226(5) . ?
O4 C2 1.226(6) . ?
N10 C22 1.436(5) . ?
N10 C23 1.361(6) . ?
N1 C2 1.363(6) . ?
N1 C1 1.424(6) . ?
N16 C80 1.520(5) . ?
N16 C92 1.513(6) . ?
N16 C84 1.522(6) . ?
N16 C88 1.529(6) . ?
N11 C23 1.380(6) . ?
N11 C24 1.398(6) . ?
N13 C44 1.513(6) . ?
N13 C40 1.511(6) . ?
N13 C36 1.515(6) . ?
N13 C32 1.531(7) . ?
O12 C16 1.226(6) . ?
N2 C2 1.371(6) . ?
N2 C3 1.398(6) . ?
N7 C16 1.354(7) . ?
N7 C15 1.436(7) . ?
N8 C17 1.387(6) . ?
N8 C16 1.380(7) . ?
N14 C60 1.507(6) . ?
N14 C52 1.503(6) . ?
N14 C56 1.516(8) . ?
N14 C48 1.534(8) . ?
N15 C76 1.510(6) . ?
N15 C64 1.521(6) . ?
N15 C72 1.523(7) . ?
N15 C68 1.527(7) . ?
N5 C10 1.391(7) . ?
N5 C9 1.362(8) . ?
N9 C19 1.345(7) . ?
N9 C21 1.344(7) . ?
N6 C14 1.345(7) . ?
N6 C12 1.331(8) . ?
N4 C9 1.373(7) . ?
N4 C8 1.415(8) . ?
N3 C7 1.339(8) . ?
N3 C5 1.332(8) . ?
C80 C79 1.505(6) . ?
C24 C25 1.365(8) . ?
C24 C27 1.395(8) . ?
C18 C17 1.400(7) . ?
C18 C19 1.374(7) . ?
O8 C9 1.214(7) . ?
C3 C6 1.384(7) . ?
C3 C4 1.394(8) . ?
C17 C20 1.400(7) . ?
C79 C78 1.516(7) . ?
C44 C43 1.498(7) . ?
N12 C26 1.325(9) . ?
N12 C28 1.333(9) . ?
C92 C91 1.512(6) . ?
C84 C83 1.519(8) . ?
C6 C7 1.381(7) . ?
C91 C90 1.530(7) . ?
C13 C14 1.372(7) . ?
C13 C10 1.402(8) . ?
C88 C87 1.527(7) . ?
C20 C21 1.361(8) . ?
C78 C77 1.473(3) . ?
C60 C59 1.507(7) . ?
C40 C39 1.497(7) . ?
C76 C75 1.513(7) . ?
C43 C42 1.514(7) . ?
C10 C11 1.405(8) . ?
C39 C38 1.522(7) . ?
C52 C51 1.512(8) . ?
C59 C58 1.511(8) . ?
C90 C89 1.473(3) . ?
C64 C63 1.512(8) . ?
C72 C71 1.489(8) . ?
C51 C50 1.527(9) . ?
C25 C26 1.398(8) . ?
C27 C28 1.368(8) . ?
C38 C37 1.472(3) . ?
C4 C5 1.379(8) . ?
C36 C35 1.529(8) . ?
C11 C12 1.373(8) . ?
C58 C57 1.473(3) . ?
C87 C86 1.529(8) . ?
C42 C41 1.473(3) . ?
C71 C70 1.559(8) . ?
C86 C85 1.472(3) . ?
C32 C31 1.517(9) . ?
C75 C74 1.524(9) . ?
C83 C82 1.557(10) . ?
C34 C33 1.473(3) . ?
C34 C35 1.434(8) . ?
C63 C62 1.560(13) . ?
C70 C69 1.473(3) . ?
C56 C55 1.512(8) . ?
C68 C67 1.511(8) . ?
C67 C66 1.386(9) . ?
C53 C54 1.473(3) . ?
C74 C73 1.470(3) . ?
C65 C66 1.473(3) . ?
C50 C49 1.472(3) . ?
C82 C81 1.471(3) . ?
C31 C30 1.580(12) . ?
C54 C55 1.365(9) . ?
C62 C61 1.469(3) . ?
C45 C46 1.472(3) . ?
C46 C47 1.676(17) . ?
C30 C29 1.470(3) . ?
C46A C45A 1.472(3) . ?
C46A C47 1.458(19) . ?
C48 C47 1.452(14) . ?

loop_
_geom_torsion_atom_site_label_1
_geom_torsion_atom_site_label_2
_geom_torsion_atom_site_label_3
_geom_torsion_atom_site_label_4
_geom_torsion
_geom_torsion_site_symmetry_1
_geom_torsion_site_symmetry_2
_geom_torsion_site_symmetry_3
_geom_torsion_site_symmetry_4
_geom_torsion_publ_flag
O14 S4 C22 N10 177.4(3) . . . . ?
O13 S4 C22 N10 -62.2(3) . . . . ?
O15 S4 C22 N10 56.2(4) . . . . ?
O9 S3 C15 N7 60.4(4) . . . . ?
O2 S1 C1 N1 -62.3(4) . . . . ?
O3 S1 C1 N1 55.5(4) . . . . ?
O5 S2 C8 N4 -60.6(5) . . . . ?
N16 C80 C79 C78 -172.9(4) . . . . ?
N16 C92 C91 C90 170.9(4) . . . . ?
N16 C84 C83 C82 163.6(6) . . . . ?
N16 C88 C87 C86 -173.2(4) . . . . ?
N11 C24 C25 C26 177.1(5) . . . . ?
N11 C24 C27 C28 -179.9(5) . . . . ?
O11 S3 C15 N7 -56.8(4) . . . . ?
O1 S1 C1 N1 177.0(3) . . . . ?
N13 C44 C43 C42 172.1(4) . . . . ?
N13 C40 C39 C38 179.8(4) . . . . ?
N13 C36 C35 C34 -177.0(6) . . . . ?
N13 C32 C31 C30 178.7(7) . . . . ?
N2 C3 C6 C7 178.0(5) . . . . ?
N2 C3 C4 C5 -179.8(5) . . . . ?
O10 S3 C15 N7 -179.4(4) . . . . ?
N8 C17 C20 C21 -176.9(5) . . . . ?
N14 C60 C59 C58 171.8(4) . . . . ?
N14 C52 C51 C50 -178.2(5) . . . . ?
N14 C56 C55 C54 143.7(9) . . . . ?
N14 C48 C47 C46 -166.8(7) . . . . ?
N14 C48 C47 C46A 174.9(14) . . . . ?
N15 C76 C75 C74 170.8(5) . . . . ?
N15 C64 C63 C62 156.3(6) . . . . ?
N15 C72 C71 C70 -171.6(5) . . . . ?
N15 C68 C67 C66 -156.3(8) . . . . ?
O7 S2 C8 N4 56.6(5) . . . . ?
C22 N10 C23 O16 -10.2(7) . . . . ?
C22 N10 C23 N11 171.7(4) . . . . ?
N5 C10 C11 C12 176.3(5) . . . . ?
C23 N10 C22 S4 -96.2(4) . . . . ?
C23 N11 C24 C25 4.3(8) . . . . ?
C23 N11 C24 C27 -177.6(5) . . . . ?
C80 N16 C92 C91 -57.6(5) . . . . ?
C80 N16 C84 C83 -62.3(5) . . . . ?
C80 N16 C88 C87 -177.0(4) . . . . ?
C80 C79 C78 C77 -178.1(4) . . . . ?
C24 N11 C23 O16 9.0(7) . . . . ?
C24 N11 C23 N10 -172.9(4) . . . . ?
C24 C25 C26 N12 2.0(10) . . . . ?
C24 C27 C28 N12 3.6(10) . . . . ?
C2 N1 C1 S1 -94.1(4) . . . . ?
C2 N2 C3 C6 11.5(8) . . . . ?
C2 N2 C3 C4 -170.6(5) . . . . ?
C18 C17 C20 C21 1.2(7) . . . . ?
C3 N2 C2 O4 8.1(7) . . . . ?
C3 N2 C2 N1 -173.9(4) . . . . ?
C3 C6 C7 N3 1.0(8) . . . . ?
C3 C4 C5 N3 2.4(10) . . . . ?
C17 N8 C16 O12 -10.2(9) . . . . ?
C17 N8 C16 N7 170.3(5) . . . . ?
C17 C18 C19 N9 -0.1(8) . . . . ?
C17 C20 C21 N9 -1.5(8) . . . . ?
C44 N13 C40 C39 58.9(6) . . . . ?
C44 N13 C36 C35 63.7(6) . . . . ?
C44 N13 C32 C31 -168.2(6) . . . . ?
C44 C43 C42 C41 -172.4(6) . . . . ?
C1 N1 C2 O4 -10.8(7) . . . . ?
C1 N1 C2 N2 171.1(4) . . . . ?
C92 N16 C80 C79 -48.4(5) . . . . ?
C92 N16 C84 C83 175.9(4) . . . . ?
C92 N16 C88 C87 -55.1(5) . . . . ?
C92 C91 C90 C89 178.5(5) . . . . ?
C84 N16 C80 C79 -168.3(4) . . . . ?
C84 N16 C92 C91 62.0(5) . . . . ?
C84 N16 C88 C87 64.6(5) . . . . ?
C84 C83 C82 C81 -172.3(8) . . . . ?
C6 C3 C4 C5 -1.7(8) . . . . ?
C13 C10 C11 C12 -1.2(8) . . . . ?
C88 N16 C80 C79 71.7(5) . . . . ?
C88 N16 C92 C91 -177.0(4) . . . . ?
C88 N16 C84 C83 55.9(6) . . . . ?
C88 C87 C86 C85 83.4(6) . . . . ?
C16 N7 C15 S3 91.6(5) . . . . ?
C16 N8 C17 C18 -179.1(5) . . . . ?
C16 N8 C17 C20 -1.1(8) . . . . ?
C19 N9 C21 C20 0.9(8) . . . . ?
C19 C18 C17 N8 177.7(4) . . . . ?
C19 C18 C17 C20 -0.4(7) . . . . ?
C60 N14 C52 C51 -66.0(6) . . . . ?
C60 N14 C56 C55 175.2(6) . . . . ?
C60 N14 C48 C47 -56.9(7) . . . . ?
C60 C59 C58 C57 -73.6(7) . . . . ?
C7 N3 C5 C4 -1.3(9) . . . . ?
C40 N13 C44 C43 54.9(5) . . . . ?
C40 N13 C36 C35 -174.1(5) . . . . ?
C40 N13 C32 C31 70.2(7) . . . . ?
C40 C39 C38 C37 -173.6(5) . . . . ?
C14 N6 C12 C11 0.0(9) . . . . ?
C14 C13 C10 N5 -176.7(5) . . . . ?
C14 C13 C10 C11 0.9(7) . . . . ?
C76 N15 C64 C63 63.3(6) . . . . ?
C76 N15 C72 C71 61.9(6) . . . . ?
C76 N15 C68 C67 -170.3(6) . . . . ?
C76 C75 C74 C73 70.2(11) . . . . ?
C10 N5 C9 N4 -172.9(5) . . . . ?
C10 N5 C9 O8 8.0(11) . . . . ?
C10 C13 C14 N6 -0.2(8) . . . . ?
C10 C11 C12 N6 0.8(9) . . . . ?
C52 N14 C60 C59 -177.5(4) . . . . ?
C52 N14 C56 C55 54.0(8) . . . . ?
C52 N14 C48 C47 63.9(7) . . . . ?
C52 C51 C50 C49 -176.8(7) . . . . ?
C64 N15 C76 C75 172.7(5) . . . . ?
C64 N15 C72 C71 -59.2(6) . . . . ?
C64 N15 C68 C67 -50.3(8) . . . . ?
C64 C63 C62 C61 78.9(9) . . . . ?
C72 N15 C76 C75 51.8(6) . . . . ?
C72 N15 C64 C63 -172.5(5) . . . . ?
C72 N15 C68 C67 67.3(8) . . . . ?
C72 C71 C70 C69 -57.8(8) . . . . ?
C25 C24 C27 C28 -1.6(8) . . . . ?
C21 N9 C19 C18 -0.1(7) . . . . ?
C27 C24 C25 C26 -1.0(8) . . . . ?
C4 C3 C6 C7 0.1(7) . . . . ?
C36 N13 C44 C43 175.8(4) . . . . ?
C36 N13 C40 C39 -61.2(6) . . . . ?
C36 N13 C32 C31 -49.9(8) . . . . ?
C15 N7 C16 O12 13.4(8) . . . . ?
C15 N7 C16 N8 -167.1(5) . . . . ?
O6 S2 C8 N4 179.1(4) . . . . ?
C12 N6 C14 C13 -0.3(8) . . . . ?
C26 N12 C28 C27 -2.7(10) . . . . ?
C5 N3 C7 C6 -0.4(8) . . . . ?
C32 N13 C44 C43 -64.7(5) . . . . ?
C32 N13 C40 C39 178.4(4) . . . . ?
C32 N13 C36 C35 -54.7(7) . . . . ?
C32 C31 C30 C29 97.8(10) . . . . ?
C9 N5 C10 C13 -175.6(5) . . . . ?
C9 N5 C10 C11 7.0(9) . . . . ?
C9 N4 C8 S2 -93.8(6) . . . . ?
C56 N14 C60 C59 60.1(6) . . . . ?
C56 N14 C52 C51 54.0(6) . . . . ?
C56 N14 C48 C47 -174.8(6) . . . . ?
C68 N15 C76 C75 -65.1(6) . . . . ?
C68 N15 C64 C63 -56.7(7) . . . . ?
C68 N15 C72 C71 -179.3(5) . . . . ?
C68 C67 C66 C65 179.9(8) . . . . ?
C33 C34 C35 C36 -170.5(6) . . . . ?
C28 N12 C26 C25 -0.2(10) . . . . ?
C53 C54 C55 C56 179.5(9) . . . . ?
C8 N4 C9 N5 169.3(6) . . . . ?
C8 N4 C9 O8 -11.6(11) . . . . ?
C45 C46 C47 C46A -5.6(17) . . . . ?
C45 C46 C47 C48 -167.8(9) . . . . ?
C45A C46A C47 C46 11.3(12) . . . . ?
C45A C46A C47 C48 37(3) . . . . ?
C48 N14 C60 C59 -57.8(7) . . . . ?
C48 N14 C52 C51 172.5(6) . . . . ?
C48 N14 C56 C55 -64.8(8) . . . . ?

loop_
_exptl_oxdiff_crystal_face_indexfrac_h
_exptl_oxdiff_crystal_face_indexfrac_k
_exptl_oxdiff_crystal_face_indexfrac_l
_exptl_oxdiff_crystal_face_x
_exptl_oxdiff_crystal_face_y
_exptl_oxdiff_crystal_face_z
3.0000 1.0000 -4.9998 -0.0797 0.0179 -0.2989
-3.0000 -1.0000 4.9998 0.0797 -0.0179 0.2989
-3.0000 1.0000 -5.0003 -0.3307 0.0465 0.1105
3.0000 -1.0000 5.0003 0.3307 -0.0465 -0.1105
5.0001 2.0000 -3.9999 0.0115 0.1209 -0.4453
-5.0001 -2.0000 3.9999 -0.0115 -0.1209 0.4453
-1.0000 3.0000 4.9990 0.0517 0.3691 0.0665
1.0000 -3.0000 -4.9990 -0.0517 -0.3691 -0.0665
